data_7134073
loop_
_publ_author_name
'Lopez-Aguilar, Marcos'
'R\'ios-Lombard\'ia, Nicol\'as'
'Gallegos, Miguel'
'Barrena-Esp\'es, Daniel'
'Garc\'ia-\'Alvarez, Joaqu\'in'
'Concell\'on, Carmen'
'del Amo, Vicente'

_publ_section_title
;
 Organocatalytic CS2 Insertion into Epoxides in Neat Conditions: A
 Straightforward Approach for the Efficient Synthesis of Di- and
 Tri-thiocarbonates
;
_journal_name_full 'Chemical Communications'
_journal_paper_doi 10.1039/D4CC05154H
_journal_year 2025
_chemical_formula_sum 'C20 H20 O2 S2'
_chemical_formula_weight 356.48
_chemical_name_systematic trans-(Cyclohexane-1,2-diyl)-dibenzothioate
_space_group_crystal_system monoclinic
_space_group_IT_number 15
_space_group_name_Hall '-C 2yc'
_space_group_name_H-M_alt 'C 1 2/c 1'
_atom_sites_solution_hydrogens geom
_audit_creation_method SHELXL-2018/3
_audit_update_record
;
2024-09-25 deposited with the CCDC.	2024-12-20 downloaded from the CCDC.
;
_cell_angle_alpha 90
_cell_angle_beta 106.489(2)
_cell_angle_gamma 90
_cell_formula_units_Z 8
_cell_length_a 23.7180(5)
_cell_length_b 5.87190(10)
_cell_length_c 27.5681(5)
_cell_measurement_reflns_used 12169
_cell_measurement_temperature 298(2)
_cell_measurement_theta_max 69.5330
_cell_measurement_theta_min 3.3080
_cell_volume 3681.50(13)
_computing_cell_refinement 'CrysAlisPro 1.171.38.46 (Rigaku Oxford Diffraction, 2015)'
_computing_data_collection 'CrysAlisPro 1.171.38.46 (Rigaku Oxford Diffraction, 2015)'
_computing_data_reduction 'CrysAlisPro 1.171.38.46 (Rigaku Oxford Diffraction, 2015)'
_computing_molecular_graphics 'MERCURY (Cambridge Crystallographic Data Centre: Cambridge, UK, 2024)'
_computing_structure_refinement 'SHELXL-2018/3 (Sheldrick, 2018)'
_computing_structure_solution 'SIR-2019 (Giacovazzo, 2015)'
_diffrn_ambient_temperature 298(2)
_diffrn_measured_fraction_theta_full 1.000
_diffrn_measured_fraction_theta_max 0.993
_diffrn_measurement_device_type 'Xcalibur, Onyx, Nova'
_diffrn_radiation_type CuK\a
_diffrn_radiation_wavelength 1.54184
_diffrn_reflns_av_R_equivalents 0.0357
_diffrn_reflns_av_unetI/netI 0.0204
_diffrn_reflns_Laue_measured_fraction_full 1.000
_diffrn_reflns_Laue_measured_fraction_max 0.993
_diffrn_reflns_limit_h_max 28
_diffrn_reflns_limit_h_min -28
_diffrn_reflns_limit_k_max 7
_diffrn_reflns_limit_k_min -7
_diffrn_reflns_limit_l_max 33
_diffrn_reflns_limit_l_min -29
_diffrn_reflns_number 15871
_diffrn_reflns_point_group_measured_fraction_full 1.000
_diffrn_reflns_point_group_measured_fraction_max 0.993
_diffrn_reflns_theta_full 67.684
_diffrn_reflns_theta_max 69.648
_diffrn_reflns_theta_min 3.344
_exptl_absorpt_coefficient_mu 2.686
_exptl_absorpt_correction_T_max 1.000
_exptl_absorpt_correction_T_min 0.571
_exptl_absorpt_correction_type gaussian
_exptl_absorpt_process_details
;
CrysAlisPro 1.171.38.46 (Rigaku Oxford Diffraction, 2015)
Numerical absorption correction based on gaussian integration over
			a multifaceted crystal model
Empirical absorption correction using spherical harmonics,
 implemented in SCALE3 ABSPACK scaling algorithm.
;
_exptl_crystal_colour 'clear colourless'
_exptl_crystal_density_diffrn 1.286
_exptl_crystal_description prism
_exptl_crystal_F_000 1504
_exptl_crystal_recrystallization_method 'Re-crystallisation from solvent'
_exptl_crystal_size_max 0.354
_exptl_crystal_size_mid 0.229
_exptl_crystal_size_min 0.177
_refine_diff_density_max 0.196
_refine_diff_density_min -0.285
_refine_diff_density_rms 0.041
_refine_ls_extinction_coef 0.00046(6)
_refine_ls_extinction_expression Fc^*^=kFc[1+0.001xFc^2^\l^3^/sin(2\q)]^-1/4^
_refine_ls_extinction_method 'SHELXL-2018/3 (Sheldrick 2018)'
_refine_ls_goodness_of_fit_ref 1.094
_refine_ls_hydrogen_treatment constr
_refine_ls_matrix_type full
_refine_ls_number_parameters 218
_refine_ls_number_reflns 3431
_refine_ls_number_restraints 0
_refine_ls_restrained_S_all 1.094
_refine_ls_R_factor_all 0.0394
_refine_ls_R_factor_gt 0.0369
_refine_ls_shift/su_max 0.001
_refine_ls_shift/su_mean 0.000
_refine_ls_structure_factor_coef Fsqd
_refine_ls_weighting_details 'w=1/[\s^2^(Fo^2^)+(0.0617P)^2^+1.2612P] where P=(Fo^2^+2Fc^2^)/3'
_refine_ls_weighting_scheme calc
_refine_ls_wR_factor_gt 0.1026
_refine_ls_wR_factor_ref 0.1084
_reflns_Friedel_coverage 0.000
_reflns_number_gt 3226
_reflns_number_total 3431
_reflns_threshold_expression 'I > 2\s(I)'
_cod_data_source_file d4cc05154h3.cif
_cod_data_source_block 3
_cod_original_sg_symbol_H-M 'C 2/c'
_cod_database_code 7134073
_shelx_shelxl_version_number 2018/3
_shelx_space_group_comment
;
The symmetry employed for this shelxl refinement is uniquely defined
by the following loop, which should always be used as a source of
symmetry information in preference to the above space-group names.
They are only intended as comments.
;

loop_
_space_group_symop_operation_xyz
'x, y, z'
'-x, y, -z+1/2'
'x+1/2, y+1/2, z'
'-x+1/2, y+1/2, -z+1/2'
'-x, -y, -z'
'x, -y, z-1/2'
'-x+1/2, -y+1/2, -z'
'x+1/2, -y+1/2, z-1/2'

loop_
_atom_site_label
_atom_site_type_symbol
_atom_site_fract_x
_atom_site_fract_y
_atom_site_fract_z
_atom_site_U_iso_or_equiv
_atom_site_adp_type
_atom_site_occupancy
_atom_site_site_symmetry_order
_atom_site_calc_flag
_atom_site_refinement_flags_posn
_atom_site_refinement_flags_adp
_atom_site_refinement_flags_occupancy
_atom_site_disorder_assembly
_atom_site_disorder_group
C1 C 0.21079(6) -0.2081(2) 0.05613(5) 0.0456(3) Uani 1 1 d . . . . .
C2 C 0.17977(7) -0.4113(3) 0.04659(7) 0.0568(4) Uani 1 1 d . . . . .
H2 H 0.184902 -0.520114 0.071987 0.068 Uiso 1 1 calc R U . . .
C3 C 0.14130(8) -0.4521(3) -0.00052(7) 0.0671(5) Uani 1 1 d . . . . .
H3 H 0.120369 -0.588111 -0.006683 0.080 Uiso 1 1 calc R U . . .
C4 C 0.13370(8) -0.2919(3) -0.03862(7) 0.0654(5) Uani 1 1 d . . . . .
H4 H 0.108009 -0.320615 -0.070417 0.078 Uiso 1 1 calc R U . . .
C5 C 0.16431(8) -0.0896(3) -0.02930(6) 0.0617(4) Uani 1 1 d . . . . .
H5 H 0.159034 0.018781 -0.054797 0.074 Uiso 1 1 calc R U . . .
C6 C 0.20280(7) -0.0474(3) 0.01776(6) 0.0530(4) Uani 1 1 d . . . . .
H6 H 0.223470 0.089210 0.023818 0.064 Uiso 1 1 calc R U . . .
C7 C 0.25266(6) -0.1744(3) 0.10740(5) 0.0470(3) Uani 1 1 d . . . . .
C8 C 0.32687(6) 0.0717(3) 0.18451(5) 0.0477(3) Uani 1 1 d . . . . .
H8 H 0.345644 -0.078476 0.188128 0.057 Uiso 1 1 calc R U . . .
C9 C 0.28957(8) 0.0887(3) 0.22117(7) 0.0624(4) Uani 1 1 d . . . . .
H9A H 0.268957 0.233324 0.216339 0.075 Uiso 1 1 calc R U . . .
H9B H 0.260429 -0.031892 0.214006 0.075 Uiso 1 1 calc R U . . .
C10 C 0.32709(9) 0.0697(4) 0.27568(7) 0.0727(5) Uani 1 1 d . . . . .
H10A H 0.302417 0.085624 0.298162 0.087 Uiso 1 1 calc R U . . .
H10B H 0.345494 -0.079244 0.281294 0.087 Uiso 1 1 calc R U . . .
C11 C 0.37400(10) 0.2525(4) 0.28742(7) 0.0774(6) Uani 1 1 d . . . . .
H11A H 0.398627 0.234473 0.321903 0.093 Uiso 1 1 calc R U . . .
H11B H 0.355535 0.401233 0.284575 0.093 Uiso 1 1 calc R U . . .
C12 C 0.41177(8) 0.2381(4) 0.25126(7) 0.0653(5) Uani 1 1 d . . . . .
H12A H 0.432963 0.094768 0.256370 0.078 Uiso 1 1 calc R U . . .
H12B H 0.440442 0.360402 0.258606 0.078 Uiso 1 1 calc R U . . .
C13 C 0.37468(7) 0.2553(3) 0.19616(6) 0.0490(3) Uani 1 1 d . . . . .
H13 H 0.356010 0.405670 0.190417 0.059 Uiso 1 1 calc R U . . .
C14 C 0.44969(7) 0.4974(3) 0.15543(6) 0.0524(4) Uani 1 1 d . . . . .
C15 C 0.49296(7) 0.5253(3) 0.12576(6) 0.0534(4) Uani 1 1 d . . . . .
C16 C 0.49914(9) 0.3670(4) 0.09058(7) 0.0677(5) Uani 1 1 d . . . . .
H16 H 0.475594 0.237519 0.084469 0.081 Uiso 1 1 calc R U . . .
C17 C 0.54029(11) 0.4007(5) 0.06445(9) 0.0855(6) Uani 1 1 d . . . . .
H17 H 0.544283 0.294512 0.040624 0.103 Uiso 1 1 calc R U . . .
C18 C 0.57541(11) 0.5922(5) 0.07376(10) 0.0915(7) Uani 1 1 d . . . . .
H18 H 0.603447 0.614112 0.056488 0.110 Uiso 1 1 calc R U . . .
C19 C 0.56906(11) 0.7499(4) 0.10837(11) 0.0910(7) Uani 1 1 d . . . . .
H19 H 0.592641 0.879259 0.114328 0.109 Uiso 1 1 calc R U . . .
C20 C 0.52796(9) 0.7184(3) 0.13449(9) 0.0717(5) Uani 1 1 d . . . . .
H20 H 0.523751 0.826425 0.157888 0.086 Uiso 1 1 calc R U . . .
O1 O 0.26577(6) -0.3260(2) 0.13830(4) 0.0659(3) Uani 1 1 d . . . . .
O2 O 0.43666(7) 0.6511(2) 0.17921(6) 0.0801(4) Uani 1 1 d . . . . .
S1 S 0.28071(2) 0.10461(6) 0.11966(2) 0.05772(16) Uani 1 1 d . . . . .
S2 S 0.42115(2) 0.22028(7) 0.15435(2) 0.05795(16) Uani 1 1 d . . . . .

loop_
_atom_site_aniso_label
_atom_site_aniso_U_11
_atom_site_aniso_U_22
_atom_site_aniso_U_33
_atom_site_aniso_U_23
_atom_site_aniso_U_13
_atom_site_aniso_U_12
C1 0.0446(7) 0.0433(7) 0.0479(7) -0.0022(6) 0.0116(6) 0.0020(6)
C2 0.0574(9) 0.0470(8) 0.0599(9) 0.0015(7) 0.0067(7) -0.0038(7)
C3 0.0616(10) 0.0556(9) 0.0717(11) -0.0074(8) -0.0009(8) -0.0071(8)
C4 0.0594(10) 0.0685(11) 0.0566(9) -0.0094(8) -0.0022(8) 0.0066(8)
C5 0.0670(10) 0.0640(10) 0.0496(8) 0.0043(7) 0.0093(7) 0.0081(8)
C6 0.0572(8) 0.0490(8) 0.0513(8) 0.0005(6) 0.0129(6) -0.0003(7)
C7 0.0483(7) 0.0426(7) 0.0484(7) -0.0008(6) 0.0111(6) 0.0004(6)
C8 0.0482(7) 0.0444(7) 0.0476(7) -0.0021(6) 0.0087(6) -0.0034(6)
C9 0.0533(9) 0.0709(11) 0.0667(10) -0.0126(8) 0.0229(8) -0.0123(8)
C10 0.0804(12) 0.0862(13) 0.0564(9) -0.0113(9) 0.0274(9) -0.0212(10)
C11 0.0857(13) 0.0935(15) 0.0510(9) -0.0162(9) 0.0161(9) -0.0275(11)
C12 0.0546(9) 0.0798(12) 0.0549(9) -0.0028(8) 0.0047(7) -0.0155(8)
C13 0.0473(8) 0.0476(8) 0.0504(8) -0.0037(6) 0.0111(6) -0.0037(6)
C14 0.0497(8) 0.0457(8) 0.0608(8) 0.0047(7) 0.0140(7) 0.0030(6)
C15 0.0481(8) 0.0528(8) 0.0586(8) 0.0116(7) 0.0141(6) 0.0070(6)
C16 0.0697(11) 0.0713(11) 0.0641(10) 0.0009(9) 0.0223(8) 0.0011(9)
C17 0.0968(15) 0.0955(16) 0.0756(12) 0.0055(11) 0.0428(12) 0.0155(13)
C18 0.0885(15) 0.0984(17) 0.1054(17) 0.0292(14) 0.0562(14) 0.0094(13)
C19 0.0828(14) 0.0807(14) 0.125(2) 0.0159(14) 0.0539(15) -0.0099(11)
C20 0.0704(11) 0.0593(10) 0.0920(14) 0.0038(9) 0.0337(10) -0.0042(8)
O1 0.0855(8) 0.0462(6) 0.0539(6) 0.0054(5) 0.0002(6) -0.0065(6)
O2 0.0931(10) 0.0481(7) 0.1185(12) -0.0103(7) 0.0613(9) -0.0061(6)
S1 0.0641(3) 0.0445(2) 0.0539(2) 0.00230(15) -0.00063(18) -0.00999(16)
S2 0.0633(3) 0.0490(2) 0.0667(3) -0.00827(16) 0.0268(2) -0.00966(16)

loop_
_atom_type_symbol
_atom_type_description
_atom_type_scat_dispersion_real
_atom_type_scat_dispersion_imag
_atom_type_scat_source
C C 0.0181 0.0091 'International Tables Vol C Tables 4.2.6.8 and 6.1.1.4'
H H 0.0000 0.0000 'International Tables Vol C Tables 4.2.6.8 and 6.1.1.4'
O O 0.0492 0.0322 'International Tables Vol C Tables 4.2.6.8 and 6.1.1.4'
S S 0.3331 0.5567 'International Tables Vol C Tables 4.2.6.8 and 6.1.1.4'

loop_
_geom_angle_atom_site_label_1
_geom_angle_atom_site_label_2
_geom_angle_atom_site_label_3
_geom_angle
_geom_angle_site_symmetry_1
_geom_angle_site_symmetry_3
_geom_angle_publ_flag
C2 C1 C6 119.31(14) . . ?
C2 C1 C7 117.92(13) . . ?
C6 C1 C7 122.76(13) . . ?
C3 C2 C1 120.09(16) . . ?
C3 C2 H2 120.0 . . ?
C1 C2 H2 120.0 . . ?
C2 C3 C4 120.35(16) . . ?
C2 C3 H3 119.8 . . ?
C4 C3 H3 119.8 . . ?
C5 C4 C3 119.78(16) . . ?
C5 C4 H4 120.1 . . ?
C3 C4 H4 120.1 . . ?
C4 C5 C6 120.20(16) . . ?
C4 C5 H5 119.9 . . ?
C6 C5 H5 119.9 . . ?
C5 C6 C1 120.27(15) . . ?
C5 C6 H6 119.9 . . ?
C1 C6 H6 119.9 . . ?
O1 C7 C1 122.56(14) . . ?
O1 C7 S1 122.73(11) . . ?
C1 C7 S1 114.70(10) . . ?
C9 C8 C13 110.45(12) . . ?
C9 C8 S1 110.09(11) . . ?
C13 C8 S1 109.51(10) . . ?
C9 C8 H8 108.9 . . ?
C13 C8 H8 108.9 . . ?
S1 C8 H8 108.9 . . ?
C10 C9 C8 111.37(14) . . ?
C10 C9 H9A 109.4 . . ?
C8 C9 H9A 109.4 . . ?
C10 C9 H9B 109.4 . . ?
C8 C9 H9B 109.4 . . ?
H9A C9 H9B 108.0 . . ?
C11 C10 C9 110.38(16) . . ?
C11 C10 H10A 109.6 . . ?
C9 C10 H10A 109.6 . . ?
C11 C10 H10B 109.6 . . ?
C9 C10 H10B 109.6 . . ?
H10A C10 H10B 108.1 . . ?
C10 C11 C12 110.77(16) . . ?
C10 C11 H11A 109.5 . . ?
C12 C11 H11A 109.5 . . ?
C10 C11 H11B 109.5 . . ?
C12 C11 H11B 109.5 . . ?
H11A C11 H11B 108.1 . . ?
C11 C12 C13 111.60(15) . . ?
C11 C12 H12A 109.3 . . ?
C13 C12 H12A 109.3 . . ?
C11 C12 H12B 109.3 . . ?
C13 C12 H12B 109.3 . . ?
H12A C12 H12B 108.0 . . ?
C12 C13 C8 110.19(13) . . ?
C12 C13 S2 109.95(11) . . ?
C8 C13 S2 109.46(10) . . ?
C12 C13 H13 109.1 . . ?
C8 C13 H13 109.1 . . ?
S2 C13 H13 109.1 . . ?
O2 C14 C15 122.53(15) . . ?
O2 C14 S2 122.99(13) . . ?
C15 C14 S2 114.45(12) . . ?
C16 C15 C20 119.68(17) . . ?
C16 C15 C14 122.52(16) . . ?
C20 C15 C14 117.80(16) . . ?
C15 C16 C17 120.1(2) . . ?
C15 C16 H16 120.0 . . ?
C17 C16 H16 120.0 . . ?
C18 C17 C16 119.9(2) . . ?
C18 C17 H17 120.0 . . ?
C16 C17 H17 120.0 . . ?
C19 C18 C17 120.1(2) . . ?
C19 C18 H18 120.0 . . ?
C17 C18 H18 120.0 . . ?
C18 C19 C20 120.5(2) . . ?
C18 C19 H19 119.7 . . ?
C20 C19 H19 119.7 . . ?
C19 C20 C15 119.8(2) . . ?
C19 C20 H20 120.1 . . ?
C15 C20 H20 120.1 . . ?
C7 S1 C8 100.26(7) . . ?
C14 S2 C13 100.61(7) . . ?

loop_
_geom_bond_atom_site_label_1
_geom_bond_atom_site_label_2
_geom_bond_distance
_geom_bond_site_symmetry_2
_geom_bond_publ_flag
C1 C2 1.387(2) . ?
C1 C6 1.390(2) . ?
C1 C7 1.492(2) . ?
C2 C3 1.380(2) . ?
C2 H2 0.9300 . ?
C3 C4 1.383(3) . ?
C3 H3 0.9300 . ?
C4 C5 1.378(3) . ?
C4 H4 0.9300 . ?
C5 C6 1.381(2) . ?
C5 H5 0.9300 . ?
C6 H6 0.9300 . ?
C7 O1 1.2101(19) . ?
C7 S1 1.7643(15) . ?
C8 C9 1.523(2) . ?
C8 C13 1.531(2) . ?
C8 S1 1.8226(15) . ?
C8 H8 0.9800 . ?
C9 C10 1.518(3) . ?
C9 H9A 0.9700 . ?
C9 H9B 0.9700 . ?
C10 C11 1.514(3) . ?
C10 H10A 0.9700 . ?
C10 H10B 0.9700 . ?
C11 C12 1.520(3) . ?
C11 H11A 0.9700 . ?
C11 H11B 0.9700 . ?
C12 C13 1.527(2) . ?
C12 H12A 0.9700 . ?
C12 H12B 0.9700 . ?
C13 S2 1.8186(16) . ?
C13 H13 0.9800 . ?
C14 O2 1.206(2) . ?
C14 C15 1.492(2) . ?
C14 S2 1.7592(16) . ?
C15 C16 1.381(3) . ?
C15 C20 1.385(3) . ?
C16 C17 1.382(3) . ?
C16 H16 0.9300 . ?
C17 C18 1.379(4) . ?
C17 H17 0.9300 . ?
C18 C19 1.368(4) . ?
C18 H18 0.9300 . ?
C19 C20 1.379(3) . ?
C19 H19 0.9300 . ?
C20 H20 0.9300 . ?

loop_
_geom_torsion_atom_site_label_1
_geom_torsion_atom_site_label_2
_geom_torsion_atom_site_label_3
_geom_torsion_atom_site_label_4
_geom_torsion
_geom_torsion_site_symmetry_1
_geom_torsion_site_symmetry_2
_geom_torsion_site_symmetry_3
_geom_torsion_site_symmetry_4
_geom_torsion_publ_flag
C6 C1 C2 C3 -0.2(2) . . . . ?
C7 C1 C2 C3 -178.87(16) . . . . ?
C1 C2 C3 C4 0.5(3) . . . . ?
C2 C3 C4 C5 -0.6(3) . . . . ?
C3 C4 C5 C6 0.5(3) . . . . ?
C4 C5 C6 C1 -0.2(3) . . . . ?
C2 C1 C6 C5 0.1(2) . . . . ?
C7 C1 C6 C5 178.69(15) . . . . ?
C2 C1 C7 O1 9.4(2) . . . . ?
C6 C1 C7 O1 -169.25(16) . . . . ?
C2 C1 C7 S1 -169.82(12) . . . . ?
C6 C1 C7 S1 11.56(19) . . . . ?
C13 C8 C9 C10 -57.08(19) . . . . ?
S1 C8 C9 C10 -178.14(13) . . . . ?
C8 C9 C10 C11 57.5(2) . . . . ?
C9 C10 C11 C12 -56.8(2) . . . . ?
C10 C11 C12 C13 56.7(2) . . . . ?
C11 C12 C13 C8 -55.9(2) . . . . ?
C11 C12 C13 S2 -176.62(14) . . . . ?
C9 C8 C13 C12 55.60(18) . . . . ?
S1 C8 C13 C12 177.00(12) . . . . ?
C9 C8 C13 S2 176.63(11) . . . . ?
S1 C8 C13 S2 -61.97(12) . . . . ?
O2 C14 C15 C16 -166.41(18) . . . . ?
S2 C14 C15 C16 15.4(2) . . . . ?
O2 C14 C15 C20 13.8(2) . . . . ?
S2 C14 C15 C20 -164.39(14) . . . . ?
C20 C15 C16 C17 0.3(3) . . . . ?
C14 C15 C16 C17 -179.48(18) . . . . ?
C15 C16 C17 C18 0.4(3) . . . . ?
C16 C17 C18 C19 -0.8(4) . . . . ?
C17 C18 C19 C20 0.5(4) . . . . ?
C18 C19 C20 C15 0.2(4) . . . . ?
C16 C15 C20 C19 -0.6(3) . . . . ?
C14 C15 C20 C19 179.19(19) . . . . ?
O1 C7 S1 C8 -0.39(16) . . . . ?
C1 C7 S1 C8 178.80(11) . . . . ?
C9 C8 S1 C7 -81.81(12) . . . . ?
C13 C8 S1 C7 156.57(11) . . . . ?
O2 C14 S2 C13 -0.77(17) . . . . ?
C15 C14 S2 C13 177.38(11) . . . . ?
C12 C13 S2 C14 -82.00(13) . . . . ?
C8 C13 S2 C14 156.83(11) . . . . ?
